data_2016817
loop_
_publ_author_name
'Mazur, Liliana'
'Koziol, Anna E.'
'Modzelewska-Banachiewicz, Bozena'

_publ_section_title
;
 2-[4-Phenyl-5-(2-pyridyl)-4<i>H</i>-1,2,4-triazol-3-yl]nicotinic acid:
 a case of solvent-dependent polymorphism
;
_journal_coeditor_code SQ3157
_journal_issue 10
_journal_name_full 'Acta Crystallographica Section C'
_journal_page_first o574
_journal_page_last o577
_journal_paper_doi 10.1107/S0108270108029806
_journal_volume 64
_journal_year 2008
_chemical_formula_iupac 'C19 H13 N5 O2'
_chemical_formula_moiety 'C19 H13 N5 O2'
_chemical_formula_sum 'C19 H13 N5 O2'
_chemical_formula_weight 343.34
_chemical_name_systematic
;
2-[4-Phenyl-5-(2-pyridyl)-4<i>H</i>-1,2,4-triazol-3-yl]nicotinic acid
;
_space_group_IT_number 4
_symmetry_cell_setting monoclinic
_symmetry_space_group_name_Hall 'P 2yb'
_symmetry_space_group_name_H-M 'P 1 21 1'
_atom_sites_solution_hydrogens geom
_atom_sites_solution_primary direct
_atom_sites_solution_secondary difmap
_audit_creation_method SHELXL-97
_cell_angle_alpha 90.00
_cell_angle_beta 117.11(2)
_cell_angle_gamma 90.00
_cell_formula_units_Z 2
_cell_length_a 9.032(3)
_cell_length_b 11.758(2)
_cell_length_c 9.208(2)
_cell_measurement_reflns_used 48
_cell_measurement_temperature 295(2)
_cell_measurement_theta_max 18
_cell_measurement_theta_min 6
_cell_volume 870.4(4)
_computing_cell_refinement 'KM-4 Software (Kuma, 1998)'
_computing_data_collection 'KM-4 Software (Kuma, 1998)'
_computing_data_reduction 'KM-4 Software (Kuma, 1998)'
_computing_molecular_graphics 'SHELXTL/PC (Sheldrick, 2008)'
_computing_publication_material 'SHELXL97 (Sheldrick, 2008) and enCIFer (Allen <i>et al.</i>,  2004)'
_computing_structure_refinement 'SHELXL97 (Sheldrick, 2008)'
_computing_structure_solution 'SHELXS97 (Sheldrick, 2008)'
_diffrn_ambient_temperature 295(2)
_diffrn_measured_fraction_theta_full 0.957
_diffrn_measured_fraction_theta_max 0.957
_diffrn_measurement_device_type 'Kuma KM-4 four-circle'
_diffrn_measurement_method \w-2\q
_diffrn_radiation_monochromator graphite
_diffrn_radiation_source 'fine-focus sealed tube'
_diffrn_radiation_type CuK\a
_diffrn_radiation_wavelength 1.54178
_diffrn_reflns_av_R_equivalents 0.0257
_diffrn_reflns_av_sigmaI/netI 0.0339
_diffrn_reflns_limit_h_max 10
_diffrn_reflns_limit_h_min -10
_diffrn_reflns_limit_k_max 15
_diffrn_reflns_limit_k_min -15
_diffrn_reflns_limit_l_max 10
_diffrn_reflns_limit_l_min 0
_diffrn_reflns_number 3798
_diffrn_reflns_theta_full 80.50
_diffrn_reflns_theta_max 80.50
_diffrn_reflns_theta_min 5.40
_diffrn_standards_decay_% 0.8
_diffrn_standards_interval_count 100
_diffrn_standards_number 3
_exptl_absorpt_coefficient_mu 0.733
_exptl_absorpt_correction_type none
_exptl_crystal_colour yellow
_exptl_crystal_density_diffrn 1.310
_exptl_crystal_density_method 'not measured'
_exptl_crystal_description plate
_exptl_crystal_F_000 356
_exptl_crystal_size_max 0.58
_exptl_crystal_size_mid 0.42
_exptl_crystal_size_min 0.36
_refine_diff_density_max 0.165
_refine_diff_density_min -0.148
_refine_ls_abs_structure_details 'Flack (1983)'
_refine_ls_abs_structure_Flack 0.3(2)
_refine_ls_extinction_coef 0.017(2)
_refine_ls_extinction_expression Fc^*^=kFc[1+0.001xFc^2^\l^3^/sin(2\q)]^-1/4^
_refine_ls_extinction_method 'SHELXL97 (Sheldrick, 2008)'
_refine_ls_goodness_of_fit_ref 1.055
_refine_ls_hydrogen_treatment mixed
_refine_ls_matrix_type full
_refine_ls_number_parameters 239
_refine_ls_number_reflns 3577
_refine_ls_number_restraints 1
_refine_ls_restrained_S_all 1.055
_refine_ls_R_factor_all 0.0633
_refine_ls_R_factor_gt 0.0373
_refine_ls_shift/su_max 0.000
_refine_ls_shift/su_mean 0.000
_refine_ls_structure_factor_coef Fsqd
_refine_ls_weighting_details 'calc w=1/[\s^2^(Fo^2^)+(0.0677P)^2^+0.0089P] where P=(Fo^2^+2Fc^2^)/3'
_refine_ls_weighting_scheme calc
_refine_ls_wR_factor_gt 0.0925
_refine_ls_wR_factor_ref 0.1036
_reflns_number_gt 2628
_reflns_number_total 3577
_reflns_threshold_expression I>2\s(I)
_cod_data_source_file sq3157.cif
_cod_data_source_block Ia
_cod_original_sg_symbol_H-M 'P 21'
_cod_database_code 2016817
_cod_database_fobs_code 2016817

loop_
_symmetry_equiv_pos_as_xyz
'x, y, z'
'-x, y+1/2, -z'

loop_
_atom_site_type_symbol
_atom_site_label
_atom_site_fract_x
_atom_site_fract_y
_atom_site_fract_z
_atom_site_U_iso_or_equiv
_atom_site_adp_type
_atom_site_calc_flag
_atom_site_refinement_flags
_atom_site_occupancy
N N1 0.88170(18) 0.15682(13) 0.52367(19) 0.0490(4) Uani d . 1
N N2 0.79779(18) 0.11734(13) 0.36563(19) 0.0488(4) Uani d . 1
C C3 0.6404(2) 0.14363(14) 0.3086(2) 0.0446(4) Uani d . 1
N N4 0.61739(16) 0.20125(12) 0.42533(17) 0.0412(3) Uani d . 1
C C5 0.7716(2) 0.20617(14) 0.5565(2) 0.0432(3) Uani d . 1
N N21 0.4002(3) 0.19321(19) 0.0643(2) 0.0755(6) Uani d . 1
C C22 0.5116(2) 0.11417(17) 0.1443(2) 0.0492(4) Uani d . 1
C C23 0.5157(3) 0.00945(19) 0.0794(3) 0.0644(5) Uani d . 1
H H23 0.5950 -0.0445 0.1406 0.077 Uiso calc R 1
C C24 0.3986(4) -0.0134(2) -0.0792(3) 0.0770(7) Uani d . 1
H H24 0.4007 -0.0823 -0.1279 0.092 Uiso calc R 1
C C25 0.2816(4) 0.0649(3) -0.1624(3) 0.0850(8) Uani d . 1
H H25 0.1994 0.0504 -0.2678 0.102 Uiso calc R 1
C C26 0.2872(4) 0.1665(3) -0.0875(3) 0.0942(9) Uani d . 1
H H26 0.2070 0.2207 -0.1460 0.113 Uiso calc R 1
C C31 0.4674(2) 0.24733(14) 0.4213(2) 0.0431(4) Uani d . 1
C C32 0.3664(3) 0.1784(2) 0.4565(3) 0.0662(6) Uani d . 1
H H32 0.3897 0.1012 0.4756 0.079 Uiso calc R 1
C C33 0.2293(3) 0.2245(2) 0.4633(3) 0.0744(7) Uani d . 1
H H33 0.1591 0.1784 0.4866 0.089 Uiso calc R 1
C C34 0.1964(3) 0.3393(2) 0.4357(3) 0.0687(6) Uani d . 1
H H34 0.1050 0.3708 0.4418 0.082 Uiso calc R 1
C C35 0.2984(3) 0.4067(2) 0.3993(4) 0.0768(7) Uani d . 1
H H35 0.2754 0.4839 0.3796 0.092 Uiso calc R 1
C C36 0.4360(3) 0.36047(17) 0.3917(3) 0.0633(5) Uani d . 1
H H36 0.5056 0.4060 0.3669 0.076 Uiso calc R 1
N N11 0.7491(2) 0.17968(15) 0.7987(2) 0.0638(5) Uani d . 1
C C12 0.8031(2) 0.24977(15) 0.7187(2) 0.0448(4) Uani d . 1
C C1 0.9386(2) 0.42650(16) 0.6842(2) 0.0476(4) Uani d . 1
O O1 1.0688(2) 0.48772(16) 0.7760(2) 0.0752(5) Uani d . 1
H H1O 1.113(4) 0.536(3) 0.712(4) 0.100 Uiso d . 1
O O2 0.86796(18) 0.42958(12) 0.53827(17) 0.0598(4) Uani d . 1
C C13 0.8892(2) 0.34925(15) 0.7841(2) 0.0464(4) Uani d . 1
C C14 0.9276(3) 0.3752(2) 0.9435(3) 0.0635(5) Uani d . 1
H H14 0.9894 0.4397 0.9934 0.076 Uiso calc R 1
C C15 0.8725(3) 0.3035(3) 1.0279(3) 0.0754(7) Uani d . 1
H H15 0.8951 0.3196 1.1349 0.090 Uiso calc R 1
C C16 0.7846(3) 0.2090(2) 0.9514(3) 0.0734(6) Uani d . 1
H H16 0.7469 0.1619 1.0088 0.088 Uiso calc R 1

loop_
_atom_site_aniso_label
_atom_site_aniso_U_11
_atom_site_aniso_U_22
_atom_site_aniso_U_33
_atom_site_aniso_U_12
_atom_site_aniso_U_13
_atom_site_aniso_U_23
N1 0.0414(7) 0.0529(8) 0.0525(9) 0.0023(6) 0.0211(6) -0.0006(6)
N2 0.0440(8) 0.0540(8) 0.0528(9) 0.0042(6) 0.0259(7) -0.0039(7)
C3 0.0440(9) 0.0451(9) 0.0475(10) 0.0032(6) 0.0234(7) -0.0006(6)
N4 0.0386(6) 0.0414(6) 0.0474(7) 0.0013(5) 0.0228(5) -0.0004(6)
C5 0.0421(8) 0.0412(7) 0.0494(9) -0.0035(6) 0.0236(7) 0.0008(7)
N21 0.0761(12) 0.0753(12) 0.0579(10) 0.0235(10) 0.0154(9) -0.0031(9)
C22 0.0462(9) 0.0563(10) 0.0483(10) 0.0022(7) 0.0245(7) -0.0037(7)
C23 0.0654(12) 0.0584(11) 0.0684(13) -0.0030(10) 0.0297(11) -0.0108(10)
C24 0.0870(17) 0.0785(16) 0.0647(14) -0.0181(14) 0.0338(13) -0.0232(12)
C25 0.0862(18) 0.102(2) 0.0542(14) -0.0094(16) 0.0208(13) -0.0152(13)
C26 0.0861(18) 0.107(2) 0.0611(15) 0.0232(16) 0.0088(13) -0.0024(14)
C31 0.0394(8) 0.0461(8) 0.0471(9) 0.0049(7) 0.0224(7) -0.0005(7)
C32 0.0518(10) 0.0642(13) 0.0905(16) 0.0064(9) 0.0393(11) 0.0200(11)
C33 0.0487(11) 0.0965(19) 0.0904(17) 0.0039(11) 0.0424(11) 0.0181(14)
C34 0.0487(10) 0.0904(17) 0.0701(14) 0.0102(11) 0.0297(10) -0.0152(12)
C35 0.0747(15) 0.0539(12) 0.106(2) 0.0150(10) 0.0446(15) -0.0130(11)
C36 0.0660(12) 0.0442(9) 0.0923(16) 0.0004(9) 0.0471(12) -0.0060(10)
N11 0.0754(11) 0.0586(10) 0.0674(11) -0.0107(8) 0.0414(9) 0.0061(8)
C12 0.0422(8) 0.0474(8) 0.0467(9) -0.0016(7) 0.0220(7) 0.0040(7)
C1 0.0454(9) 0.0499(9) 0.0476(9) -0.0097(7) 0.0213(7) -0.0049(7)
O1 0.0767(10) 0.0877(12) 0.0580(9) -0.0434(9) 0.0280(7) -0.0064(7)
O2 0.0651(8) 0.0602(8) 0.0492(7) -0.0133(7) 0.0218(6) 0.0036(6)
C13 0.0447(8) 0.0513(9) 0.0447(9) -0.0056(7) 0.0217(7) -0.0016(7)
C14 0.0676(12) 0.0768(14) 0.0482(11) -0.0159(11) 0.0282(10) -0.0107(10)
C15 0.0802(15) 0.1031(19) 0.0486(12) -0.0114(14) 0.0343(11) -0.0046(12)
C16 0.0873(16) 0.0868(16) 0.0588(13) -0.0092(14) 0.0443(12) 0.0131(12)

loop_
_atom_type_symbol
_atom_type_description
_atom_type_scat_dispersion_real
_atom_type_scat_dispersion_imag
_atom_type_scat_source
C C 0.0181 0.0091 'International Tables Vol C Tables 4.2.6.8 and 6.1.1.4'
H H 0.0000 0.0000 'International Tables Vol C Tables 4.2.6.8 and 6.1.1.4'
N N 0.0311 0.0180 'International Tables Vol C Tables 4.2.6.8 and 6.1.1.4'
O O 0.0492 0.0322 'International Tables Vol C Tables 4.2.6.8 and 6.1.1.4'

loop_
_geom_angle_atom_site_label_1
_geom_angle_atom_site_label_2
_geom_angle_atom_site_label_3
_geom_angle
C5 N1 N2 106.5(2)
C3 N2 N1 108.5(2)
N2 C3 N4 109.2(2)
N2 C3 C22 124.3(2)
N4 C3 C22 126.5(2)
C3 N4 C5 104.90(10)
C3 N4 C31 130.10(10)
C5 N4 C31 125.00(10)
N1 C5 N4 110.8(2)
N1 C5 C12 125.0(2)
N4 C5 C12 123.8(2)
C22 N21 C26 116.2(2)
N21 C22 C23 123.5(2)
N21 C22 C3 116.9(2)
C23 C22 C3 119.5(2)
C22 C23 C24 118.2(2)
C22 C23 H23 120.9
C24 C23 H23 120.9
C25 C24 C23 119.5(2)
C25 C24 H24 120.3
C23 C24 H24 120.3
C24 C25 C26 118.1(2)
C24 C25 H25 121.0
C26 C25 H25 121.0
N21 C26 C25 124.5(3)
N21 C26 H26 117.8
C25 C26 H26 117.8
C36 C31 C32 121.8(2)
C36 C31 N4 118.6(2)
C32 C31 N4 119.5(2)
C31 C32 C33 119.2(2)
C31 C32 H32 120.4
C33 C32 H32 120.4
C32 C33 C34 119.9(2)
C32 C33 H33 120.1
C34 C33 H33 120.1
C35 C34 C33 120.0(2)
C35 C34 H34 120.0
C33 C34 H34 120.0
C34 C35 C36 120.2(2)
C34 C35 H35 119.9
C36 C35 H35 119.9
C31 C36 C35 118.9(2)
C31 C36 H36 120.6
C35 C36 H36 120.6
C16 N11 C12 116.6(2)
N11 C12 C13 123.8(2)
N11 C12 C5 113.1(2)
C13 C12 C5 123.0(2)
O2 C1 O1 124.8(2)
O2 C1 C13 123.5(2)
O1 C1 C13 111.6(2)
C1 O1 H1O 114(2)
C14 C13 C12 118.0(2)
C14 C13 C1 121.2(2)
C12 C13 C1 120.8(2)
C13 C14 C15 118.8(2)
C13 C14 H14 120.6
C15 C14 H14 120.6
C16 C15 C14 118.8(2)
C16 C15 H15 120.6
C14 C15 H15 120.6
N11 C16 C15 124.0(2)
N11 C16 H16 118.0
C15 C16 H16 118.0

loop_
_geom_bond_atom_site_label_1
_geom_bond_atom_site_label_2
_geom_bond_distance
_geom_bond_publ_flag
N1 C5 1.300(2) yes
N1 N2 1.379(2) yes
N2 C3 1.309(2) yes
C3 N4 1.364(2) yes
C3 C22 1.469(3) ?
N4 C5 1.367(2) yes
N4 C31 1.444(2) ?
C5 C12 1.479(2) ?
N21 C22 1.320(3) yes
N21 C26 1.339(3) ?
C22 C23 1.376(3) ?
C23 C24 1.384(3) ?
C23 H23 0.9300 ?
C24 C25 1.347(4) ?
C24 H24 0.9300 ?
C25 C26 1.369(4) ?
C25 H25 0.9300 ?
C26 H26 0.9300 ?
C31 C36 1.362(3) ?
C31 C32 1.365(3) ?
C32 C33 1.379(3) ?
C32 H32 0.9300 ?
C33 C34 1.381(4) ?
C33 H33 0.9300 ?
C34 C35 1.367(4) ?
C34 H34 0.9300 ?
C35 C36 1.387(3) ?
C35 H35 0.9300 ?
C36 H36 0.9300 ?
N11 C16 1.337(3) ?
N11 C12 1.337(2) ?
C12 C13 1.381(2) ?
C1 O2 1.197(2) ?
C1 O1 1.307(2) ?
C1 C13 1.498(2) ?
O1 H1O 1.02(3) ?
C13 C14 1.380(3) ?
C14 C15 1.384(4) ?
C14 H14 0.9300 ?
C15 C16 1.360(4) ?
C15 H15 0.9300 ?
C16 H16 0.9300 ?

loop_
_geom_hbond_atom_site_label_D
_geom_hbond_atom_site_label_H
_geom_hbond_atom_site_label_A
_geom_hbond_site_symmetry_A
_geom_hbond_distance_DH
_geom_hbond_distance_HA
_geom_hbond_distance_DA
_geom_hbond_angle_DHA
_geom_hbond_publ_flag
O1 H1O N2 2_756 1.02(3) 1.61(3) 2.628(2) 172(3) yes
C25 H25 O2 2_645 0.93 2.69 3.474(3) 143 yes
C34 H34 O2 1_455 0.93 2.75 3.657(3) 164 yes
C33 H33 N1 1_455 0.93 2.69 3.520(3) 149 yes

loop_
_geom_torsion_atom_site_label_1
_geom_torsion_atom_site_label_2
_geom_torsion_atom_site_label_3
_geom_torsion_atom_site_label_4
_geom_torsion
_geom_torsion_publ_flag
C5 N1 N2 C3 -0.2(2) ?
N1 N2 C3 N4 0.6(2) ?
N1 N2 C3 C22 -179.2(2) ?
N2 C3 N4 C5 -0.8(2) ?
C22 C3 N4 C5 179.1(2) ?
N2 C3 N4 C31 -179.7(2) ?
C22 C3 N4 C31 0.2(3) ?
N2 N1 C5 N4 -0.2(2) ?
N2 N1 C5 C12 173.0(2) ?
C3 N4 C5 N1 0.6(2) ?
C31 N4 C5 N1 179.6(2) ?
C3 N4 C5 C12 -172.7(2) ?
C31 N4 C5 C12 6.3(3) ?
C26 N21 C22 C23 0.2(4) ?
C26 N21 C22 C3 177.7(2) ?
N2 C3 C22 N21 -138.0(2) ?
N4 C3 C22 N21 42.2(3) ?
N2 C3 C22 C23 39.7(3) ?
N4 C3 C22 C23 -140.2(2) ?
N21 C22 C23 C24 1.2(4) ?
C3 C22 C23 C24 -176.3(2) ?
C22 C23 C24 C25 -2.4(4) ?
C23 C24 C25 C26 2.2(5) ?
C22 N21 C26 C25 -0.4(5) ?
C24 C25 C26 N21 -0.9(5) ?
C3 N4 C31 C36 -99.6(2) ?
C5 N4 C31 C36 81.7(2) ?
C3 N4 C31 C32 84.3(2) ?
C5 N4 C31 C32 -94.5(2) ?
C36 C31 C32 C33 -0.4(4) ?
N4 C31 C32 C33 175.6(2) ?
C31 C32 C33 C34 -0.4(4) ?
C32 C33 C34 C35 0.9(4) ?
C33 C34 C35 C36 -0.7(4) ?
C32 C31 C36 C35 0.7(4) ?
N4 C31 C36 C35 -175.4(2) ?
C34 C35 C36 C31 -0.1(4) ?
C16 N11 C12 C13 -1.1(3) ?
C16 N11 C12 C5 175.0(2) ?
N1 C5 C12 N11 -100.5(2) ?
N4 C5 C12 N11 71.8(2) ?
N1 C5 C12 C13 75.5(2) ?
N4 C5 C12 C13 -112.1(2) ?
N11 C12 C13 C14 2.8(3) ?
C5 C12 C13 C14 -172.8(2) ?
N11 C12 C13 C1 -177.0(2) ?
C5 C12 C13 C1 7.4(3) ?
O2 C1 C13 C14 -155.4(2) ?
O1 C1 C13 C14 25.6(3) ?
O2 C1 C13 C12 24.4(3) yes
O1 C1 C13 C12 -154.5(2) yes
C12 C13 C14 C15 -2.7(3) ?
C1 C13 C14 C15 177.1(2) ?
C13 C14 C15 C16 1.0(4) ?
C12 N11 C16 C15 -0.8(4) ?
C14 C15 C16 N11 0.8(4) ?

loop_
_cod_related_entry_id
_cod_related_entry_database
_cod_related_entry_code
1 ChemSpider 24726303
